data_2206523
loop_
_publ_author_name
'Li, Yang'
'Ding, Li'
'Zeng, Tao'
'Li, Jiang-Sheng'
'Dong, Chuan-Ming'
'Yan, Xi-Long'

_publ_section_title
;
 <i>N</i>-(4-Chloro-6-morpholino-1,3,5-triazin-2-yl)aniline
;
_journal_issue 8
_journal_name_full 'Acta Crystallographica Section E'
_journal_page_first o2345
_journal_page_last o2346
_journal_paper_doi 10.1107/S1600536805020040
_journal_volume 61
_journal_year 2005
_chemical_formula_iupac 'C13 H14 Cl N5 O'
_chemical_formula_moiety 'C13 H14 Cl N5 O'
_chemical_formula_sum 'C13 H14 Cl N5 O'
_chemical_formula_weight 291.74
_chemical_name_systematic
;
N-(4-Chloro-6-morpholino-1,3,5-triazin-2-yl)aniline
;
_space_group_IT_number 14
_symmetry_cell_setting monoclinic
_symmetry_space_group_name_Hall '-P 2ybc'
_symmetry_space_group_name_H-M 'P 1 21/c 1'
_atom_sites_solution_hydrogens geom
_atom_sites_solution_primary direct
_atom_sites_solution_secondary difmap
_cell_angle_alpha 90.00
_cell_angle_beta 108.860(3)
_cell_angle_gamma 90.00
_cell_formula_units_Z 4
_cell_length_a 8.3481(15)
_cell_length_b 17.667(3)
_cell_length_c 9.9401(18)
_cell_measurement_reflns_used 2305
_cell_measurement_temperature 294(2)
_cell_measurement_theta_max 25.69
_cell_measurement_theta_min 2.45
_cell_volume 1387.3(4)
_computing_cell_refinement SMART
_computing_data_collection 'SMART (Bruker, 1997)'
_computing_data_reduction 'SAINT (Bruker, 1997)'
_computing_molecular_graphics 'SHELXTL (Bruker, 1997)'
_computing_publication_material SHELXTL
_computing_structure_refinement 'SHELXL97 (Sheldrick, 1997)'
_computing_structure_solution 'SHELXS97 (Sheldrick, 1997)'
_diffrn_ambient_temperature 294(2)
_diffrn_measured_fraction_theta_full 0.995
_diffrn_measured_fraction_theta_max 0.995
_diffrn_measurement_device_type 'Bruker SMART CCD area-detector'
_diffrn_measurement_method '\f and \w'
_diffrn_radiation_monochromator graphite
_diffrn_radiation_source 'fine-focus sealed tube'
_diffrn_radiation_type MoK\a
_diffrn_radiation_wavelength 0.71073
_diffrn_reflns_av_R_equivalents 0.0333
_diffrn_reflns_av_sigmaI/netI 0.0369
_diffrn_reflns_limit_h_max 10
_diffrn_reflns_limit_h_min -8
_diffrn_reflns_limit_k_max 22
_diffrn_reflns_limit_k_min -16
_diffrn_reflns_limit_l_max 7
_diffrn_reflns_limit_l_min -12
_diffrn_reflns_number 7720
_diffrn_reflns_theta_full 26.35
_diffrn_reflns_theta_max 26.35
_diffrn_reflns_theta_min 2.31
_exptl_absorpt_coefficient_mu 0.279
_exptl_absorpt_correction_T_max 0.946
_exptl_absorpt_correction_T_min 0.920
_exptl_absorpt_correction_type multi-scan
_exptl_absorpt_process_details '(SADABS; Sheldrick, 1996)'
_exptl_crystal_colour colourless
_exptl_crystal_density_diffrn 1.397
_exptl_crystal_density_method 'not measured'
_exptl_crystal_description block
_exptl_crystal_F_000 608
_exptl_crystal_size_max 0.28
_exptl_crystal_size_mid 0.22
_exptl_crystal_size_min 0.20
_refine_diff_density_max 0.157
_refine_diff_density_min -0.214
_refine_ls_extinction_method none
_refine_ls_goodness_of_fit_ref 1.007
_refine_ls_hydrogen_treatment mixed
_refine_ls_matrix_type full
_refine_ls_number_parameters 185
_refine_ls_number_reflns 2831
_refine_ls_number_restraints 0
_refine_ls_restrained_S_all 1.007
_refine_ls_R_factor_all 0.0742
_refine_ls_R_factor_gt 0.0387
_refine_ls_shift/su_max 0.001
_refine_ls_shift/su_mean 0.000
_refine_ls_structure_factor_coef Fsqd
_refine_ls_weighting_details 'calc w = 1/[\s^2^(Fo^2^)+(0.0414P)^2^+0.3828P] where P = (Fo^2^+2Fc^2^)/3'
_refine_ls_weighting_scheme calc
_refine_ls_wR_factor_gt 0.0875
_refine_ls_wR_factor_ref 0.1040
_reflns_number_gt 1842
_reflns_number_total 2831
_reflns_threshold_expression I>2\s(I)
_cod_data_source_file rn6054.cif
_cod_data_source_block I
_cod_original_sg_symbol_H-M 'P 21/c'
_cod_database_code 2206523
_cod_database_fobs_code 2206523

loop_
_symmetry_equiv_pos_as_xyz
'x, y, z'
'-x, y+1/2, -z+1/2'
'-x, -y, -z'
'x, -y-1/2, z-1/2'

loop_
_atom_site_label
_atom_site_fract_x
_atom_site_fract_y
_atom_site_fract_z
_atom_site_U_iso_or_equiv
_atom_site_adp_type
_atom_site_calc_flag
_atom_site_refinement_flags
_atom_site_occupancy
_atom_site_type_symbol
Cl1 0.03671(9) 0.71046(3) 0.67396(7) 0.0706(2) Uani d . 1 Cl
O1 0.24332(19) 0.50541(8) 0.10247(14) 0.0547(4) Uani d . 1 O
N1 0.2337(2) 0.53716(9) 0.37647(15) 0.0436(4) Uani d . 1 N
N2 0.1458(2) 0.61879(9) 0.52006(16) 0.0421(4) Uani d . 1 N
N3 0.1653(2) 0.57833(9) 0.75298(16) 0.0448(4) Uani d . 1 N
N4 0.24573(19) 0.49394(9) 0.59761(15) 0.0392(4) Uani d . 1 N
N5 0.2697(2) 0.46120(10) 0.82896(17) 0.0474(5) Uani d . 1 N
H5 0.269(3) 0.4789(11) 0.907(2) 0.049(6) Uiso d . 1 H
C1 0.3084(3) 0.46662(12) 0.3481(2) 0.0478(5) Uani d . 1 C
H1A 0.2898 0.4266 0.4083 0.057 Uiso calc R 1 H
H1B 0.4294 0.4730 0.3693 0.057 Uiso calc R 1 H
C2 0.2283(3) 0.44540(12) 0.1941(2) 0.0532(6) Uani d . 1 C
H2A 0.2827 0.4003 0.1737 0.064 Uiso calc R 1 H
H2B 0.1095 0.4339 0.1759 0.064 Uiso calc R 1 H
C3 0.1589(3) 0.57112(13) 0.1274(2) 0.0541(6) Uani d . 1 C
H3A 0.0401 0.5597 0.1090 0.065 Uiso calc R 1 H
H3B 0.1666 0.6108 0.0624 0.065 Uiso calc R 1 H
C4 0.2345(3) 0.59873(12) 0.2776(2) 0.0521(6) Uani d . 1 C
H4A 0.3497 0.6157 0.2936 0.063 Uiso calc R 1 H
H4B 0.1694 0.6412 0.2938 0.063 Uiso calc R 1 H
C5 0.2082(2) 0.55015(10) 0.50159(18) 0.0354(4) Uani d . 1 C
C6 0.1274(2) 0.62567(11) 0.6455(2) 0.0429(5) Uani d . 1 C
C7 0.2258(2) 0.51160(11) 0.72146(19) 0.0388(4) Uani d . 1 C
C8 0.3381(2) 0.38802(11) 0.8287(2) 0.0421(5) Uani d . 1 C
C9 0.4687(3) 0.36449(14) 0.9467(2) 0.0560(6) Uani d . 1 C
H9 0.5109 0.3968 1.0239 0.067 Uiso calc R 1 H
C10 0.5367(3) 0.29285(16) 0.9499(3) 0.0713(7) Uani d . 1 C
H10 0.6242 0.2771 1.0297 0.086 Uiso calc R 1 H
C11 0.4761(3) 0.24493(15) 0.8366(3) 0.0724(7) Uani d . 1 C
H11 0.5230 0.1970 0.8387 0.087 Uiso calc R 1 H
C12 0.3453(3) 0.26819(13) 0.7194(3) 0.0663(7) Uani d . 1 C
H12 0.3041 0.2358 0.6422 0.080 Uiso calc R 1 H
C13 0.2749(3) 0.33895(12) 0.7156(2) 0.0523(5) Uani d . 1 C
H13 0.1848 0.3537 0.6369 0.063 Uiso calc R 1 H

loop_
_atom_site_aniso_label
_atom_site_aniso_U_11
_atom_site_aniso_U_22
_atom_site_aniso_U_33
_atom_site_aniso_U_12
_atom_site_aniso_U_13
_atom_site_aniso_U_23
Cl1 0.0945(5) 0.0529(4) 0.0695(4) 0.0149(3) 0.0334(4) -0.0124(3)
O1 0.0807(11) 0.0591(9) 0.0323(7) -0.0040(8) 0.0292(7) -0.0017(7)
N1 0.0635(11) 0.0425(9) 0.0274(8) 0.0048(8) 0.0179(8) 0.0024(7)
N2 0.0492(10) 0.0421(10) 0.0350(9) -0.0002(8) 0.0135(8) -0.0045(7)
N3 0.0555(10) 0.0481(10) 0.0343(9) 0.0002(8) 0.0192(8) -0.0070(8)
N4 0.0469(9) 0.0451(9) 0.0279(8) 0.0021(8) 0.0153(7) -0.0006(7)
N5 0.0649(12) 0.0556(11) 0.0262(9) 0.0055(9) 0.0208(8) -0.0004(8)
C1 0.0601(13) 0.0531(13) 0.0341(10) 0.0088(10) 0.0206(10) 0.0020(9)
C2 0.0762(15) 0.0528(13) 0.0366(11) -0.0028(11) 0.0268(11) -0.0026(10)
C3 0.0674(15) 0.0640(15) 0.0336(11) -0.0009(12) 0.0201(10) 0.0077(10)
C4 0.0740(15) 0.0487(12) 0.0377(11) -0.0014(11) 0.0236(11) 0.0028(9)
C5 0.0374(10) 0.0409(11) 0.0270(9) -0.0036(8) 0.0094(8) -0.0039(8)
C6 0.0433(11) 0.0435(12) 0.0418(11) -0.0043(9) 0.0137(9) -0.0126(9)
C7 0.0396(11) 0.0484(12) 0.0301(9) -0.0037(9) 0.0137(8) -0.0042(9)
C8 0.0462(11) 0.0515(13) 0.0325(10) -0.0011(9) 0.0178(9) 0.0059(9)
C9 0.0559(13) 0.0691(16) 0.0394(12) -0.0057(12) 0.0101(10) 0.0103(11)
C10 0.0545(15) 0.082(2) 0.0701(18) 0.0071(14) 0.0097(13) 0.0332(15)
C11 0.0731(18) 0.0576(15) 0.089(2) 0.0131(14) 0.0295(16) 0.0187(15)
C12 0.0815(18) 0.0516(14) 0.0666(16) 0.0020(13) 0.0249(14) 0.0002(12)
C13 0.0573(13) 0.0526(13) 0.0426(12) 0.0014(11) 0.0103(10) 0.0031(10)

loop_
_atom_type_symbol
_atom_type_description
_atom_type_scat_dispersion_real
_atom_type_scat_dispersion_imag
_atom_type_scat_source
C C 0.0033 0.0016 'International Tables Vol C Tables 4.2.6.8 and 6.1.1.4'
H H 0.0000 0.0000 'International Tables Vol C Tables 4.2.6.8 and 6.1.1.4'
N N 0.0061 0.0033 'International Tables Vol C Tables 4.2.6.8 and 6.1.1.4'
O O 0.0106 0.0060 'International Tables Vol C Tables 4.2.6.8 and 6.1.1.4'
Cl Cl 0.1484 0.1585 'International Tables Vol C Tables 4.2.6.8 and 6.1.1.4'

loop_
_geom_angle_atom_site_label_1
_geom_angle_atom_site_label_2
_geom_angle_atom_site_label_3
_geom_angle
C3 O1 C2 110.13(15)
C5 N1 C1 121.87(15)
C5 N1 C4 121.87(16)
C1 N1 C4 114.11(15)
C6 N2 C5 112.35(16)
C6 N3 C7 112.02(16)
C7 N4 C5 114.45(16)
C7 N5 C8 127.52(16)
C7 N5 H5 113.9(14)
C8 N5 H5 117.8(14)
N1 C1 C2 109.37(17)
N1 C1 H1A 109.8
C2 C1 H1A 109.8
N1 C1 H1B 109.8
C2 C1 H1B 109.8
H1A C1 H1B 108.2
O1 C2 C1 111.17(17)
O1 C2 H2A 109.4
C1 C2 H2A 109.4
O1 C2 H2B 109.4
C1 C2 H2B 109.4
H2A C2 H2B 108.0
O1 C3 C4 111.49(17)
O1 C3 H3A 109.3
C4 C3 H3A 109.3
O1 C3 H3B 109.3
C4 C3 H3B 109.3
H3A C3 H3B 108.0
N1 C4 C3 109.48(17)
N1 C4 H4A 109.8
C3 C4 H4A 109.8
N1 C4 H4B 109.8
C3 C4 H4B 109.8
H4A C4 H4B 108.2
N4 C5 N1 117.39(16)
N4 C5 N2 125.25(16)
N1 C5 N2 117.36(16)
N2 C6 N3 130.09(19)
N2 C6 Cl1 115.14(16)
N3 C6 Cl1 114.77(14)
N4 C7 N5 119.69(18)
N4 C7 N3 125.69(17)
N5 C7 N3 114.61(16)
C13 C8 C9 119.4(2)
C13 C8 N5 121.82(18)
C9 C8 N5 118.78(19)
C8 C9 C10 120.0(2)
C8 C9 H9 120.0
C10 C9 H9 120.0
C11 C10 C9 120.5(2)
C11 C10 H10 119.8
C9 C10 H10 119.8
C10 C11 C12 119.5(2)
C10 C11 H11 120.2
C12 C11 H11 120.2
C13 C12 C11 120.6(2)
C13 C12 H12 119.7
C11 C12 H12 119.7
C12 C13 C8 120.0(2)
C12 C13 H13 120.0
C8 C13 H13 120.0

loop_
_geom_bond_atom_site_label_1
_geom_bond_atom_site_label_2
_geom_bond_distance
Cl1 C6 1.742(2)
O1 C3 1.421(3)
O1 C2 1.429(2)
N1 C5 1.348(2)
N1 C1 1.461(2)
N1 C4 1.467(2)
N2 C6 1.311(2)
N2 C5 1.355(2)
N3 C6 1.312(2)
N3 C7 1.359(2)
N4 C7 1.331(2)
N4 C5 1.342(2)
N5 C7 1.348(2)
N5 C8 1.414(3)
N5 H5 0.84(2)
C1 C2 1.507(3)
C1 H1A 0.9700
C1 H1B 0.9700
C2 H2A 0.9700
C2 H2B 0.9700
C3 C4 1.502(3)
C3 H3A 0.9700
C3 H3B 0.9700
C4 H4A 0.9700
C4 H4B 0.9700
C8 C13 1.382(3)
C8 C9 1.383(3)
C9 C10 1.383(3)
C9 H9 0.9300
C10 C11 1.368(4)
C10 H10 0.9300
C11 C12 1.377(3)
C11 H11 0.9300
C12 C13 1.377(3)
C12 H12 0.9300
C13 H13 0.9300

loop_
_geom_hbond_atom_site_label_D
_geom_hbond_atom_site_label_H
_geom_hbond_atom_site_label_A
_geom_hbond_site_symmetry_A
_geom_hbond_distance_DH
_geom_hbond_distance_HA
_geom_hbond_distance_DA
_geom_hbond_angle_DHA
N5 H5 O1 1_556 0.84(2) 2.08(2) 2.905(2) 170(2)

loop_
_geom_torsion_atom_site_label_1
_geom_torsion_atom_site_label_2
_geom_torsion_atom_site_label_3
_geom_torsion_atom_site_label_4
_geom_torsion
C5 N1 C1 C2 144.77(18)
C4 N1 C1 C2 -51.6(2)
C3 O1 C2 C1 -61.1(2)
N1 C1 C2 O1 55.5(2)
C2 O1 C3 C4 61.0(2)
C5 N1 C4 C3 -144.97(19)
C1 N1 C4 C3 51.4(2)
O1 C3 C4 N1 -55.2(2)
C7 N4 C5 N1 176.78(17)
C7 N4 C5 N2 -3.6(3)
C1 N1 C5 N4 -3.5(3)
C4 N1 C5 N4 -165.84(17)
C1 N1 C5 N2 176.88(17)
C4 N1 C5 N2 14.5(3)
C6 N2 C5 N4 1.0(3)
C6 N2 C5 N1 -179.40(17)
C5 N2 C6 N3 2.7(3)
C5 N2 C6 Cl1 -176.58(13)
C7 N3 C6 N2 -3.1(3)
C7 N3 C6 Cl1 176.26(13)
C5 N4 C7 N5 -175.90(17)
C5 N4 C7 N3 3.2(3)
C8 N5 C7 N4 0.1(3)
C8 N5 C7 N3 -179.10(18)
C6 N3 C7 N4 -0.3(3)
C6 N3 C7 N5 178.88(17)
C7 N5 C8 C13 -43.9(3)
C7 N5 C8 C9 137.9(2)
C13 C8 C9 C10 1.0(3)
N5 C8 C9 C10 179.3(2)
C8 C9 C10 C11 0.3(4)
C9 C10 C11 C12 -0.7(4)
C10 C11 C12 C13 -0.2(4)
C11 C12 C13 C8 1.5(4)
C9 C8 C13 C12 -1.9(3)
N5 C8 C13 C12 179.9(2)

loop_
_cod_related_entry_id
_cod_related_entry_database
_cod_related_entry_code
1 ChemSpider 731197
